data_4129351
loop_
_publ_author_name
'Pappas, Iraklis'
'Chirik, Paul J.'

_publ_section_title
;
 Ammonia synthesis by hydrogenolysis of titanium-nitrogen bonds using
 proton coupled electron transfer.
;
_journal_issue 10
_journal_name_full 'Journal of the American Chemical Society'
_journal_page_first 3498
_journal_page_last 3501
_journal_paper_doi 10.1021/jacs.5b01047
_journal_volume 137
_journal_year 2015
_chemical_formula_sum 'C24 H44 N Si2 Ti'
_chemical_formula_weight 450.68
_space_group_IT_number 2
_space_group_name_Hall '-P 1'
_space_group_name_H-M_alt 'P -1'
_symmetry_cell_setting triclinic
_symmetry_space_group_name_H-M 'P -1'
_atom_sites_solution_hydrogens geom
_atom_sites_solution_primary direct
_atom_sites_solution_secondary difmap
_audit_creation_method SHELXL-97
_cell_angle_alpha 93.953(5)
_cell_angle_beta 94.846(5)
_cell_angle_gamma 90.647(5)
_cell_formula_units_Z 2
_cell_length_a 9.929(5)
_cell_length_b 10.121(5)
_cell_length_c 12.554(5)
_cell_measurement_reflns_used 9896
_cell_measurement_temperature 100(2)
_cell_measurement_theta_max 27.94
_cell_measurement_theta_min 2.52
_cell_volume 1253.9(10)
_computing_cell_refinement 'Bruker SAINT'
_computing_data_collection 'Bruker APEX2'
_computing_data_reduction 'Bruker SAINT'
_computing_molecular_graphics 'ORTEP 3 (Farraguia, 1997)'
_computing_structure_refinement 'SHELXL-97 (Sheldrick, 2008)'
_computing_structure_solution 'SIR 92 (Giacavazzo, 1993)'
_diffrn_ambient_temperature 100(2)
_diffrn_measured_fraction_theta_full 'ACTA 50'
_diffrn_measured_fraction_theta_max 0.978
_diffrn_measurement_device_type 'Bruker APEX-II CCD'
_diffrn_measurement_method 'phi and omega scans'
_diffrn_radiation_monochromator graphite
_diffrn_radiation_source 'fine-focus sealed tube'
_diffrn_radiation_type MoK\a
_diffrn_radiation_wavelength 0.71073
_diffrn_reflns_av_R_equivalents 0.0111
_diffrn_reflns_av_sigmaI/netI 0.0135
_diffrn_reflns_limit_h_max 12
_diffrn_reflns_limit_h_min -13
_diffrn_reflns_limit_k_max 13
_diffrn_reflns_limit_k_min -13
_diffrn_reflns_limit_l_max 16
_diffrn_reflns_limit_l_min -16
_diffrn_reflns_number 16251
_diffrn_reflns_theta_full 'ACTA 50'
_diffrn_reflns_theta_max 27.94
_diffrn_reflns_theta_min 2.52
_exptl_absorpt_coefficient_mu 0.447
_exptl_absorpt_correction_T_max 0.9279
_exptl_absorpt_correction_T_min 0.8310
_exptl_absorpt_correction_type multi-scan
_exptl_absorpt_process_details 'SADABS V2008/1 (Bruker AXS)'
_exptl_crystal_colour green
_exptl_crystal_density_diffrn 1.194
_exptl_crystal_density_method 'not measured'
_exptl_crystal_description Block
_exptl_crystal_F_000 490
_exptl_crystal_size_max 0.43
_exptl_crystal_size_mid 0.24
_exptl_crystal_size_min 0.17
_refine_diff_density_max 0.475
_refine_diff_density_min -0.352
_refine_diff_density_rms 0.048
_refine_ls_extinction_method none
_refine_ls_goodness_of_fit_ref 1.066
_refine_ls_hydrogen_treatment mixed
_refine_ls_matrix_type full
_refine_ls_number_parameters 273
_refine_ls_number_reflns 5887
_refine_ls_number_restraints 2
_refine_ls_restrained_S_all 1.071
_refine_ls_R_factor_all 0.0272
_refine_ls_R_factor_gt 0.0259
_refine_ls_shift/su_max 0.001
_refine_ls_shift/su_mean 0.000
_refine_ls_structure_factor_coef Fsqd
_refine_ls_weighting_details 'calc w=1/[\s^2^(Fo^2^)+(0.0353P)^2^+0.6099P] where P=(Fo^2^+2Fc^2^)/3'
_refine_ls_weighting_scheme calc
_refine_ls_wR_factor_gt 0.0712
_refine_ls_wR_factor_ref 0.0722
_reflns_number_gt 5612
_reflns_number_total 5887
_reflns_threshold_expression >2\s(I)
_cod_data_source_file ja5b01047_si_001.cif
_cod_data_source_block ip43
_cod_depositor_comments
;
The following automatic conversions were performed:

data item '_exptl_absorpt_correction_type' value 'Multi-Scan' was
changed to 'multi-scan' in accordance with the
/home/saulius/struct/COD-crude-data/automatic-downloads/DataCite-retrospective/ACS/depositions/lib/dictionaries/cif_core.dic
dictionary named 'cif_core.dic' version 2.4.2 last updated on
2011-04-26.

data item '_symmetry_cell_setting' value 'Triclinic' was changed to
'triclinic' in accordance with the
/home/saulius/struct/COD-crude-data/automatic-downloads/DataCite-retrospective/ACS/depositions/lib/dictionaries/cif_core.dic
dictionary named 'cif_core.dic' version 2.4.2 last updated on
2011-04-26.

Automatic conversion script
Id: cif_fix_values 6909 2019-04-08 15:41:33Z antanas 
;
_cod_original_sg_symbol_H-M 'P-1   '
_cod_database_code 4129351

loop_
_symmetry_equiv_pos_as_xyz
'x, y, z'
'-x, -y, -z'

loop_
_atom_site_label
_atom_site_type_symbol
_atom_site_fract_x
_atom_site_fract_y
_atom_site_fract_z
_atom_site_U_iso_or_equiv
_atom_site_adp_type
_atom_site_occupancy
_atom_site_symmetry_multiplicity
_atom_site_calc_flag
_atom_site_refinement_flags
C1 C 0.66200(10) 0.35111(10) 0.39746(8) 0.01176(19) Uani 1 1 d .
C2 C 0.70467(10) 0.47602(10) 0.36234(9) 0.0127(2) Uani 1 1 d .
C3 C 0.65590(11) 0.48591(10) 0.25442(9) 0.0138(2) Uani 1 1 d .
C4 C 0.57932(10) 0.36919(11) 0.22001(9) 0.0131(2) Uani 1 1 d .
C5 C 0.58057(10) 0.28744(10) 0.30750(9) 0.01198(19) Uani 1 1 d .
C6 C 0.77717(12) 0.58604(11) 0.43133(9) 0.0174(2) Uani 1 1 d .
H6A H 0.8219 0.6450 0.3860 0.026 Uiso 1 1 calc R
H6B H 0.8450 0.5486 0.4815 0.026 Uiso 1 1 calc R
H6C H 0.7120 0.6364 0.4716 0.026 Uiso 1 1 calc R
C7 C 0.67058(13) 0.60508(12) 0.19098(10) 0.0211(2) Uani 1 1 d .
H7A H 0.6074 0.6731 0.2134 0.032 Uiso 1 1 calc R
H7B H 0.6506 0.5795 0.1145 0.032 Uiso 1 1 calc R
H7C H 0.7633 0.6403 0.2036 0.032 Uiso 1 1 calc R
C8 C 0.49361(12) 0.34910(12) 0.11533(9) 0.0185(2) Uani 1 1 d .
H8A H 0.4118 0.4020 0.1187 0.028 Uiso 1 1 calc R
H8B H 0.4683 0.2552 0.1019 0.028 Uiso 1 1 calc R
H8C H 0.5449 0.3771 0.0572 0.028 Uiso 1 1 calc R
C9 C 0.48954(11) 0.16829(11) 0.31052(9) 0.0166(2) Uani 1 1 d .
H9A H 0.4132 0.1921 0.3522 0.025 Uiso 1 1 calc R
H9B H 0.5404 0.0974 0.3440 0.025 Uiso 1 1 calc R
H9C H 0.4556 0.1377 0.2373 0.025 Uiso 1 1 calc R
C10 C 0.57704(14) 0.16414(14) 0.56758(10) 0.0249(3) Uani 1 1 d .
H10A H 0.4825 0.1853 0.5478 0.037 Uiso 1 1 calc R
H10B H 0.5887 0.1491 0.6441 0.037 Uiso 1 1 calc R
H10C H 0.6013 0.0840 0.5256 0.037 Uiso 1 1 calc R
C11 C 0.65030(13) 0.44836(13) 0.63404(10) 0.0215(2) Uani 1 1 d .
H11A H 0.7220 0.5161 0.6362 0.032 Uiso 1 1 calc R
H11B H 0.6449 0.4176 0.7059 0.032 Uiso 1 1 calc R
H11C H 0.5637 0.4862 0.6095 0.032 Uiso 1 1 calc R
C12 C 0.86896(12) 0.26119(12) 0.57429(10) 0.0197(2) Uani 1 1 d .
H12A H 0.8864 0.1737 0.5402 0.030 Uiso 1 1 calc R
H12B H 0.8857 0.2593 0.6522 0.030 Uiso 1 1 calc R
H12C H 0.9291 0.3273 0.5486 0.030 Uiso 1 1 calc R
C13 C 0.86579(10) 0.17035(10) 0.10788(8) 0.01187(19) Uani 1 1 d .
C14 C 0.98840(10) 0.18906(10) 0.17717(9) 0.01205(19) Uani 1 1 d .
C15 C 0.97427(11) 0.12705(10) 0.27296(9) 0.01244(19) Uani 1 1 d .
C16 C 0.84455(11) 0.06515(10) 0.26487(8) 0.01198(19) Uani 1 1 d .
C17 C 0.77858(10) 0.08928(10) 0.16355(8) 0.01187(19) Uani 1 1 d .
C18 C 1.11792(11) 0.25210(12) 0.15072(10) 0.0182(2) Uani 1 1 d .
H18A H 1.1710 0.2835 0.2172 0.027 Uiso 1 1 calc R
H18B H 1.0974 0.3271 0.1070 0.027 Uiso 1 1 calc R
H18C H 1.1699 0.1868 0.1107 0.027 Uiso 1 1 calc R
C19 C 1.08331(12) 0.11814(12) 0.36257(9) 0.0182(2) Uani 1 1 d .
H19A H 1.1550 0.0606 0.3382 0.027 Uiso 1 1 calc R
H19B H 1.0450 0.0813 0.4238 0.027 Uiso 1 1 calc R
H19C H 1.1211 0.2068 0.3841 0.027 Uiso 1 1 calc R
C20 C 0.79759(12) -0.02803(11) 0.34302(9) 0.0171(2) Uani 1 1 d .
H20A H 0.7051 -0.0586 0.3199 0.026 Uiso 1 1 calc R
H20B H 0.7997 0.0181 0.4144 0.026 Uiso 1 1 calc R
H20C H 0.8574 -0.1043 0.3456 0.026 Uiso 1 1 calc R
C21 C 0.65188(11) 0.01831(11) 0.11538(9) 0.0171(2) Uani 1 1 d .
H21A H 0.6755 -0.0548 0.0654 0.026 Uiso 1 1 calc R
H21B H 0.5940 0.0803 0.0769 0.026 Uiso 1 1 calc R
H21C H 0.6035 -0.0169 0.1724 0.026 Uiso 1 1 calc R
C22 C 0.69929(16) 0.14148(16) -0.11452(11) 0.0333(3) Uani 1 1 d .
H22A H 0.7057 0.0450 -0.1132 0.050 Uiso 1 1 calc R
H22B H 0.6988 0.1664 -0.1886 0.050 Uiso 1 1 calc R
H22C H 0.6156 0.1706 -0.0847 0.050 Uiso 1 1 calc R
C23 C 1.00066(15) 0.17346(14) -0.10223(10) 0.0263(3) Uani 1 1 d .
H23A H 1.0770 0.2319 -0.0748 0.039 Uiso 1 1 calc R
H23B H 0.9822 0.1812 -0.1795 0.039 Uiso 1 1 calc R
H23C H 1.0230 0.0816 -0.0889 0.039 Uiso 1 1 calc R
C24 C 0.82801(13) 0.40520(12) -0.03699(10) 0.0229(2) Uani 1 1 d .
H24A H 0.7362 0.4292 -0.0209 0.034 Uiso 1 1 calc R
H24B H 0.8440 0.4315 -0.1086 0.034 Uiso 1 1 calc R
H24C H 0.8935 0.4509 0.0162 0.034 Uiso 1 1 calc R
N1 N 0.95871(11) 0.43143(12) 0.28771(11) 0.0294(3) Uani 1 1 d D
Ti1 Ti 0.811137(18) 0.302948(17) 0.261628(15) 0.00978(6) Uani 1 1 d .
Si1 Si 0.68907(3) 0.30561(3) 0.53956(2) 0.01264(7) Uani 1 1 d .
Si2 Si 0.84770(3) 0.22228(3) -0.03260(2) 0.01448(7) Uani 1 1 d .
H1N H 0.9481(16) 0.5116(10) 0.3119(12) 0.022 Uiso 1 1 d D
H2N H 1.0387(10) 0.4251(16) 0.2715(12) 0.022 Uiso 1 1 d D

loop_
_atom_site_aniso_label
_atom_site_aniso_U_11
_atom_site_aniso_U_22
_atom_site_aniso_U_33
_atom_site_aniso_U_23
_atom_site_aniso_U_13
_atom_site_aniso_U_12
C1 0.0099(4) 0.0123(5) 0.0129(5) 0.0001(4) 0.0009(4) 0.0001(4)
C2 0.0109(4) 0.0111(5) 0.0160(5) -0.0002(4) 0.0020(4) 0.0011(4)
C3 0.0123(5) 0.0127(5) 0.0168(5) 0.0028(4) 0.0020(4) 0.0029(4)
C4 0.0098(4) 0.0152(5) 0.0141(5) 0.0018(4) -0.0001(4) 0.0026(4)
C5 0.0089(4) 0.0130(5) 0.0139(5) 0.0006(4) 0.0003(4) 0.0005(4)
C6 0.0181(5) 0.0129(5) 0.0208(5) -0.0028(4) 0.0023(4) -0.0019(4)
C7 0.0260(6) 0.0153(5) 0.0230(6) 0.0071(4) 0.0022(5) 0.0026(4)
C8 0.0155(5) 0.0235(6) 0.0159(5) 0.0032(4) -0.0033(4) 0.0017(4)
C9 0.0130(5) 0.0186(5) 0.0176(5) -0.0001(4) 0.0004(4) -0.0051(4)
C10 0.0274(6) 0.0304(6) 0.0169(5) 0.0076(5) -0.0010(5) -0.0122(5)
C11 0.0211(6) 0.0266(6) 0.0163(5) -0.0033(4) 0.0024(4) 0.0041(5)
C12 0.0171(5) 0.0223(6) 0.0190(5) 0.0012(4) -0.0026(4) 0.0034(4)
C13 0.0124(5) 0.0110(4) 0.0122(5) 0.0007(4) 0.0008(4) 0.0001(4)
C14 0.0110(5) 0.0104(4) 0.0147(5) 0.0004(4) 0.0014(4) 0.0008(3)
C15 0.0125(5) 0.0106(4) 0.0141(5) 0.0006(4) -0.0001(4) 0.0019(4)
C16 0.0137(5) 0.0090(4) 0.0134(5) 0.0011(4) 0.0014(4) 0.0011(4)
C17 0.0120(5) 0.0099(4) 0.0135(5) -0.0002(4) 0.0006(4) -0.0002(4)
C18 0.0125(5) 0.0196(5) 0.0230(6) 0.0027(4) 0.0036(4) -0.0016(4)
C19 0.0159(5) 0.0202(5) 0.0178(5) 0.0025(4) -0.0037(4) 0.0031(4)
C20 0.0202(5) 0.0139(5) 0.0180(5) 0.0053(4) 0.0028(4) -0.0006(4)
C21 0.0153(5) 0.0160(5) 0.0190(5) -0.0016(4) -0.0008(4) -0.0043(4)
C22 0.0400(8) 0.0404(8) 0.0175(6) 0.0052(5) -0.0103(6) -0.0139(6)
C23 0.0344(7) 0.0286(6) 0.0178(6) 0.0045(5) 0.0103(5) 0.0102(5)
C24 0.0276(6) 0.0183(5) 0.0245(6) 0.0087(5) 0.0047(5) 0.0053(5)
N1 0.0134(5) 0.0236(5) 0.0494(7) -0.0212(5) 0.0112(5) -0.0052(4)
Ti1 0.00810(9) 0.00861(9) 0.01243(10) 0.00021(6) 0.00013(7) -0.00078(6)
Si1 0.01140(14) 0.01499(14) 0.01137(14) 0.00100(10) 0.00006(10) -0.00112(10)
Si2 0.01798(15) 0.01410(14) 0.01143(14) 0.00260(10) 0.00025(11) 0.00033(11)

loop_
_atom_type_symbol
_atom_type_description
_atom_type_scat_dispersion_real
_atom_type_scat_dispersion_imag
_atom_type_scat_source
C C 0.0033 0.0016 'International Tables Vol C Tables 4.2.6.8 and 6.1.1.4'
H H 0.0000 0.0000 'International Tables Vol C Tables 4.2.6.8 and 6.1.1.4'
N N 0.0061 0.0033 'International Tables Vol C Tables 4.2.6.8 and 6.1.1.4'
Ti Ti 0.2776 0.4457 'International Tables Vol C Tables 4.2.6.8 and 6.1.1.4'
Si Si 0.0817 0.0704 'International Tables Vol C Tables 4.2.6.8 and 6.1.1.4'

loop_
_geom_angle_atom_site_label_1
_geom_angle_atom_site_label_2
_geom_angle_atom_site_label_3
_geom_angle
C2 C1 C5 105.54(9)
C2 C1 Si1 123.36(8)
C5 C1 Si1 130.35(8)
C2 C1 Ti1 73.12(6)
C5 C1 Ti1 73.75(7)
Si1 C1 Ti1 125.53(6)
C3 C2 C1 109.49(9)
C3 C2 C6 124.19(10)
C1 C2 C6 126.03(10)
C3 C2 Ti1 74.05(6)
C1 C2 Ti1 71.85(7)
C6 C2 Ti1 125.37(8)
C2 C3 C4 107.97(9)
C2 C3 C7 125.74(10)
C4 C3 C7 126.02(10)
C2 C3 Ti1 71.95(6)
C4 C3 Ti1 73.18(7)
C7 C3 Ti1 125.30(8)
C5 C4 C3 108.00(10)
C5 C4 C8 126.60(10)
C3 C4 C8 124.63(10)
C5 C4 Ti1 72.35(6)
C3 C4 Ti1 72.81(7)
C8 C4 Ti1 128.42(8)
C4 C5 C1 108.94(9)
C4 C5 C9 124.14(10)
C1 C5 C9 125.92(10)
C4 C5 Ti1 73.56(6)
C1 C5 Ti1 71.26(6)
C9 C5 Ti1 130.31(8)
C14 C13 C17 105.58(9)
C14 C13 Si2 123.25(8)
C17 C13 Si2 130.46(8)
C14 C13 Ti1 73.16(6)
C17 C13 Ti1 74.02(7)
Si2 C13 Ti1 125.05(6)
C15 C14 C13 109.40(9)
C15 C14 C18 123.59(10)
C13 C14 C18 126.76(10)
C15 C14 Ti1 74.04(6)
C13 C14 Ti1 71.79(7)
C18 C14 Ti1 125.10(8)
C14 C15 C16 108.01(9)
C14 C15 C19 125.30(10)
C16 C15 C19 126.46(10)
C14 C15 Ti1 71.93(6)
C16 C15 Ti1 73.50(7)
C19 C15 Ti1 124.65(8)
C17 C16 C15 107.99(9)
C17 C16 C20 126.63(10)
C15 C16 C20 124.63(10)
C17 C16 Ti1 72.32(6)
C15 C16 Ti1 72.56(6)
C20 C16 Ti1 128.58(8)
C16 C17 C13 108.95(9)
C16 C17 C21 124.11(10)
C13 C17 C21 125.86(10)
C16 C17 Ti1 73.70(6)
C13 C17 Ti1 71.02(6)
C21 C17 Ti1 130.80(8)
N1 Ti1 C13 104.31(5)
N1 Ti1 C1 106.32(5)
C13 Ti1 C1 149.36(4)
N1 Ti1 C14 78.46(5)
C13 Ti1 C14 35.05(4)
C1 Ti1 C14 156.22(4)
N1 Ti1 C2 79.48(5)
C13 Ti1 C2 157.61(4)
C1 Ti1 C2 35.04(4)
C14 Ti1 C2 157.90(4)
N1 Ti1 C5 136.40(5)
C13 Ti1 C5 116.31(4)
C1 Ti1 C5 34.99(4)
C14 Ti1 C5 145.08(4)
C2 Ti1 C5 56.93(4)
N1 Ti1 C17 135.20(4)
C13 Ti1 C17 34.96(4)
C1 Ti1 C17 115.98(4)
C14 Ti1 C17 56.88(4)
C2 Ti1 C17 145.21(4)
C5 Ti1 C17 88.39(4)
N1 Ti1 C15 89.08(6)
C13 Ti1 C15 57.91(4)
C1 Ti1 C15 122.19(4)
C14 Ti1 C15 34.03(4)
C2 Ti1 C15 144.44(4)
C5 Ti1 C15 125.17(4)
C17 Ti1 C15 56.59(4)
N1 Ti1 C3 88.39(6)
C13 Ti1 C3 123.60(4)
C1 Ti1 C3 57.90(4)
C14 Ti1 C3 145.79(4)
C2 Ti1 C3 34.01(4)
C5 Ti1 C3 56.68(4)
C17 Ti1 C3 125.99(4)
C15 Ti1 C3 177.34(4)
N1 Ti1 C4 121.89(6)
C13 Ti1 C4 104.94(4)
C1 Ti1 C4 57.89(4)
C14 Ti1 C4 139.62(4)
C2 Ti1 C4 56.61(4)
C5 Ti1 C4 34.08(4)
C17 Ti1 C4 93.82(4)
C15 Ti1 C4 148.62(4)
C3 Ti1 C4 34.01(4)
N1 Ti1 C16 122.79(5)
C13 Ti1 C16 57.81(4)
C1 Ti1 C16 103.95(4)
C14 Ti1 C16 56.55(4)
C2 Ti1 C16 138.56(4)
C5 Ti1 C16 93.24(4)
C17 Ti1 C16 33.98(4)
C15 Ti1 C16 33.95(4)
C3 Ti1 C16 148.46(4)
C4 Ti1 C16 115.31(4)
C11 Si1 C12 107.01(6)
C11 Si1 C1 110.61(6)
C12 Si1 C1 111.21(5)
C11 Si1 C10 106.69(7)
C12 Si1 C10 108.72(7)
C1 Si1 C10 112.35(5)
C24 Si2 C13 111.98(5)
C24 Si2 C23 108.25(6)
C13 Si2 C23 109.79(6)
C24 Si2 C22 107.25(7)
C13 Si2 C22 112.86(6)
C23 Si2 C22 106.45(8)

loop_
_geom_bond_atom_site_label_1
_geom_bond_atom_site_label_2
_geom_bond_distance
C1 C2 1.4382(15)
C1 C5 1.4416(15)
C1 Si1 1.8713(13)
C1 Ti1 2.3805(13)
C2 C3 1.4102(16)
C2 C6 1.5006(15)
C2 Ti1 2.3972(13)
C3 C4 1.4192(16)
C3 C7 1.5028(16)
C3 Ti1 2.4242(14)
C4 C5 1.4192(15)
C4 C8 1.5044(16)
C4 Ti1 2.4290(15)
C5 C9 1.5033(16)
C5 Ti1 2.4133(15)
C10 Si1 1.8737(14)
C11 Si1 1.8698(14)
C12 Si1 1.8698(15)
C13 C14 1.4380(15)
C13 C17 1.4411(15)
C13 Si2 1.8696(13)
C13 Ti1 2.3784(13)
C14 C15 1.4109(15)
C14 C18 1.5012(16)
C14 Ti1 2.3966(13)
C15 C16 1.4186(16)
C15 C19 1.5021(15)
C15 Ti1 2.4237(14)
C16 C17 1.4185(15)
C16 C20 1.5046(15)
C16 Ti1 2.4359(16)
C17 C21 1.5018(15)
C17 Ti1 2.4180(14)
C22 Si2 1.8704(15)
C23 Si2 1.8700(15)
C24 Si2 1.8680(15)
N1 Ti1 1.9396(13)

loop_
_geom_torsion_atom_site_label_1
_geom_torsion_atom_site_label_2
_geom_torsion_atom_site_label_3
_geom_torsion_atom_site_label_4
_geom_torsion
C5 C1 C2 C3 -2.19(12)
Si1 C1 C2 C3 -173.19(8)
Ti1 C1 C2 C3 64.98(8)
C5 C1 C2 C6 171.84(10)
Si1 C1 C2 C6 0.84(15)
Ti1 C1 C2 C6 -120.99(11)
C5 C1 C2 Ti1 -67.17(7)
Si1 C1 C2 Ti1 121.82(8)
C1 C2 C3 C4 1.23(12)
C6 C2 C3 C4 -172.94(10)
Ti1 C2 C3 C4 64.81(8)
C1 C2 C3 C7 175.47(10)
C6 C2 C3 C7 1.30(17)
Ti1 C2 C3 C7 -120.95(11)
C1 C2 C3 Ti1 -63.58(8)
C6 C2 C3 Ti1 122.25(11)
C2 C3 C4 C5 0.27(12)
C7 C3 C4 C5 -173.95(10)
Ti1 C3 C4 C5 64.27(7)
C2 C3 C4 C8 170.77(10)
C7 C3 C4 C8 -3.45(18)
Ti1 C3 C4 C8 -125.23(11)
C2 C3 C4 Ti1 -64.00(7)
C7 C3 C4 Ti1 121.78(11)
C3 C4 C5 C1 -1.66(12)
C8 C4 C5 C1 -171.92(10)
Ti1 C4 C5 C1 62.91(7)
C3 C4 C5 C9 167.49(10)
C8 C4 C5 C9 -2.78(17)
Ti1 C4 C5 C9 -127.95(11)
C3 C4 C5 Ti1 -64.57(8)
C8 C4 C5 Ti1 125.17(11)
C2 C1 C5 C4 2.35(11)
Si1 C1 C5 C4 172.48(8)
Ti1 C1 C5 C4 -64.39(7)
C2 C1 C5 C9 -166.56(10)
Si1 C1 C5 C9 3.57(16)
Ti1 C1 C5 C9 126.71(11)
C2 C1 C5 Ti1 66.73(7)
Si1 C1 C5 Ti1 -123.14(9)
C17 C13 C14 C15 -2.49(12)
Si2 C13 C14 C15 -173.74(7)
Ti1 C13 C14 C15 64.99(8)
C17 C13 C14 C18 171.87(10)
Si2 C13 C14 C18 0.62(15)
Ti1 C13 C14 C18 -120.65(11)
C17 C13 C14 Ti1 -67.48(8)
Si2 C13 C14 Ti1 121.27(8)
C13 C14 C15 C16 1.59(12)
C18 C14 C15 C16 -172.98(10)
Ti1 C14 C15 C16 65.15(8)
C13 C14 C15 C19 176.33(10)
C18 C14 C15 C19 1.76(17)
Ti1 C14 C15 C19 -120.11(11)
C13 C14 C15 Ti1 -63.55(8)
C18 C14 C15 Ti1 121.87(11)
C14 C15 C16 C17 -0.01(12)
C19 C15 C16 C17 -174.68(10)
Ti1 C15 C16 C17 64.10(7)
C14 C15 C16 C20 170.62(10)
C19 C15 C16 C20 -4.04(17)
Ti1 C15 C16 C20 -125.26(10)
C14 C15 C16 Ti1 -64.12(7)
C19 C15 C16 Ti1 121.22(11)
C15 C16 C17 C13 -1.56(12)
C20 C16 C17 C13 -171.96(10)
Ti1 C16 C17 C13 62.70(7)
C15 C16 C17 C21 167.12(10)
C20 C16 C17 C21 -3.28(17)
Ti1 C16 C17 C21 -128.62(11)
C15 C16 C17 Ti1 -64.26(8)
C20 C16 C17 Ti1 125.35(11)
C14 C13 C17 C16 2.47(11)
Si2 C13 C17 C16 172.85(8)
Ti1 C13 C17 C16 -64.41(8)
C14 C13 C17 C21 -165.96(10)
Si2 C13 C17 C21 4.41(17)
Ti1 C13 C17 C21 127.16(11)
C14 C13 C17 Ti1 66.88(7)
Si2 C13 C17 Ti1 -122.75(9)
C14 C13 Ti1 N1 43.68(8)
C17 C13 Ti1 N1 155.93(7)
Si2 C13 Ti1 N1 -75.48(8)
C14 C13 Ti1 C1 -136.05(8)
C17 C13 Ti1 C1 -23.80(10)
Si2 C13 Ti1 C1 104.78(8)
C17 C13 Ti1 C14 112.25(9)
Si2 C13 Ti1 C14 -119.17(9)
C14 C13 Ti1 C2 140.83(9)
C17 C13 Ti1 C2 -106.92(11)
Si2 C13 Ti1 C2 21.67(13)
C14 C13 Ti1 C5 -152.61(6)
C17 C13 Ti1 C5 -40.36(7)
Si2 C13 Ti1 C5 88.23(7)
C14 C13 Ti1 C17 -112.25(9)
Si2 C13 Ti1 C17 128.58(10)
C14 C13 Ti1 C15 -35.97(6)
C17 C13 Ti1 C15 76.28(7)
Si2 C13 Ti1 C15 -155.14(8)
C14 C13 Ti1 C3 141.43(6)
C17 C13 Ti1 C3 -106.32(7)
Si2 C13 Ti1 C3 22.26(8)
C14 C13 Ti1 C4 172.91(6)
C17 C13 Ti1 C4 -74.84(7)
Si2 C13 Ti1 C4 53.74(7)
C14 C13 Ti1 C16 -76.30(6)
C17 C13 Ti1 C16 35.94(6)
Si2 C13 Ti1 C16 164.53(8)
C2 C1 Ti1 N1 41.48(8)
C5 C1 Ti1 N1 153.82(7)
Si1 C1 Ti1 N1 -77.82(8)
C2 C1 Ti1 C13 -138.79(8)
C5 C1 Ti1 C13 -26.45(10)
Si1 C1 Ti1 C13 101.91(9)
C2 C1 Ti1 C14 139.97(9)
C5 C1 Ti1 C14 -107.69(10)
Si1 C1 Ti1 C14 20.67(13)
C5 C1 Ti1 C2 112.34(9)
Si1 C1 Ti1 C2 -119.30(9)
C2 C1 Ti1 C5 -112.34(9)
Si1 C1 Ti1 C5 128.36(10)
C2 C1 Ti1 C17 -153.69(6)
C5 C1 Ti1 C17 -41.35(7)
Si1 C1 Ti1 C17 87.00(7)
C2 C1 Ti1 C15 140.95(6)
C5 C1 Ti1 C15 -106.71(7)
Si1 C1 Ti1 C15 21.65(8)
C2 C1 Ti1 C3 -35.91(6)
C5 C1 Ti1 C3 76.42(7)
Si1 C1 Ti1 C3 -155.22(8)
C2 C1 Ti1 C4 -76.30(6)
C5 C1 Ti1 C4 36.04(6)
Si1 C1 Ti1 C4 164.40(8)
C2 C1 Ti1 C16 172.34(6)
C5 C1 Ti1 C16 -75.32(7)
Si1 C1 Ti1 C16 53.04(7)
C15 C14 Ti1 N1 105.84(8)
C13 C14 Ti1 N1 -136.92(7)
C18 C14 Ti1 N1 -14.32(10)
C15 C14 Ti1 C13 -117.24(9)
C18 C14 Ti1 C13 122.60(12)
C15 C14 Ti1 C1 1.48(12)
C13 C14 Ti1 C1 118.72(9)
C18 C14 Ti1 C1 -118.68(11)
C15 C14 Ti1 C2 102.52(11)
C13 C14 Ti1 C2 -140.24(9)
C18 C14 Ti1 C2 -17.64(16)
C15 C14 Ti1 C5 -71.15(9)
C13 C14 Ti1 C5 46.09(9)
C18 C14 Ti1 C5 168.69(8)
C15 C14 Ti1 C17 -77.96(7)
C13 C14 Ti1 C17 39.28(6)
C18 C14 Ti1 C17 161.89(11)
C13 C14 Ti1 C15 117.24(9)
C18 C14 Ti1 C15 -120.16(12)
C15 C14 Ti1 C3 175.27(6)
C13 C14 Ti1 C3 -67.48(9)
C18 C14 Ti1 C3 55.12(12)
C15 C14 Ti1 C4 -127.84(7)
C13 C14 Ti1 C4 -10.60(9)
C18 C14 Ti1 C4 112.00(10)
C15 C14 Ti1 C16 -37.04(6)
C13 C14 Ti1 C16 80.20(7)
C18 C14 Ti1 C16 -157.19(11)
C3 C2 Ti1 N1 102.96(8)
C1 C2 Ti1 N1 -139.72(8)
C6 C2 Ti1 N1 -17.96(10)
C3 C2 Ti1 C13 0.88(13)
C1 C2 Ti1 C13 118.20(10)
C6 C2 Ti1 C13 -120.04(11)
C3 C2 Ti1 C1 -117.32(9)
C6 C2 Ti1 C1 121.76(12)
C3 C2 Ti1 C14 106.27(11)
C1 C2 Ti1 C14 -136.41(10)
C6 C2 Ti1 C14 -14.66(16)
C3 C2 Ti1 C5 -78.05(7)
C1 C2 Ti1 C5 39.27(6)
C6 C2 Ti1 C5 161.02(11)
C3 C2 Ti1 C17 -73.03(9)
C1 C2 Ti1 C17 44.29(9)
C6 C2 Ti1 C17 166.05(8)
C3 C2 Ti1 C15 176.22(6)
C1 C2 Ti1 C15 -66.46(9)
C6 C2 Ti1 C15 55.30(12)
C1 C2 Ti1 C3 117.32(9)
C6 C2 Ti1 C3 -120.92(12)
C3 C2 Ti1 C4 -37.04(6)
C1 C2 Ti1 C4 80.29(7)
C6 C2 Ti1 C4 -157.96(11)
C3 C2 Ti1 C16 -128.59(7)
C1 C2 Ti1 C16 -11.27(9)
C6 C2 Ti1 C16 110.49(9)
C4 C5 Ti1 N1 79.35(10)
C1 C5 Ti1 N1 -37.88(10)
C9 C5 Ti1 N1 -159.52(10)
C4 C5 Ti1 C13 -77.44(8)
C1 C5 Ti1 C13 165.33(6)
C9 C5 Ti1 C13 43.69(11)
C4 C5 Ti1 C1 117.22(9)
C9 C5 Ti1 C1 -121.64(12)
C4 C5 Ti1 C14 -104.93(8)
C1 C5 Ti1 C14 137.84(7)
C9 C5 Ti1 C14 16.20(13)
C4 C5 Ti1 C2 77.90(7)
C1 C5 Ti1 C2 -39.32(6)
C9 C5 Ti1 C2 -160.96(11)
C4 C5 Ti1 C17 -99.23(7)
C1 C5 Ti1 C17 143.54(6)
C9 C5 Ti1 C17 21.90(10)
C4 C5 Ti1 C15 -145.32(6)
C1 C5 Ti1 C15 97.46(7)
C9 C5 Ti1 C15 -24.19(11)
C4 C5 Ti1 C3 37.00(6)
C1 C5 Ti1 C3 -80.23(7)
C9 C5 Ti1 C3 158.13(11)
C1 C5 Ti1 C4 -117.22(9)
C9 C5 Ti1 C4 121.13(13)
C4 C5 Ti1 C16 -132.88(6)
C1 C5 Ti1 C16 109.90(6)
C9 C5 Ti1 C16 -11.75(10)
C16 C17 Ti1 N1 83.18(9)
C13 C17 Ti1 N1 -34.11(10)
C21 C17 Ti1 N1 -155.53(10)
C16 C17 Ti1 C13 117.29(9)
C21 C17 Ti1 C13 -121.43(13)
C16 C17 Ti1 C1 -75.94(7)
C13 C17 Ti1 C1 166.77(6)
C21 C17 Ti1 C1 45.35(11)
C16 C17 Ti1 C14 77.89(7)
C13 C17 Ti1 C14 -39.39(6)
C21 C17 Ti1 C14 -160.82(11)
C16 C17 Ti1 C2 -102.42(8)
C13 C17 Ti1 C2 140.29(7)
C21 C17 Ti1 C2 18.86(14)
C16 C17 Ti1 C5 -98.21(7)
C13 C17 Ti1 C5 144.50(6)
C21 C17 Ti1 C5 23.07(10)
C16 C17 Ti1 C15 36.92(6)
C13 C17 Ti1 C15 -80.37(7)
C21 C17 Ti1 C15 158.21(11)
C16 C17 Ti1 C3 -143.81(6)
C13 C17 Ti1 C3 98.90(7)
C21 C17 Ti1 C3 -22.53(12)
C16 C17 Ti1 C4 -131.88(6)
C13 C17 Ti1 C4 110.83(7)
C21 C17 Ti1 C4 -10.59(10)
C13 C17 Ti1 C16 -117.29(9)
C21 C17 Ti1 C16 121.29(13)
C14 C15 Ti1 N1 -70.51(7)
C16 C15 Ti1 N1 173.64(7)
C19 C15 Ti1 N1 50.37(10)
C14 C15 Ti1 C13 37.06(6)
C16 C15 Ti1 C13 -78.78(7)
C19 C15 Ti1 C13 157.95(10)
C14 C15 Ti1 C1 -179.30(6)
C16 C15 Ti1 C1 64.86(7)
C19 C15 Ti1 C1 -58.41(10)
C16 C15 Ti1 C14 -115.84(9)
C19 C15 Ti1 C14 120.88(12)
C14 C15 Ti1 C2 -140.84(7)
C16 C15 Ti1 C2 103.31(8)
C19 C15 Ti1 C2 -19.96(13)
C14 C15 Ti1 C5 138.49(6)
C16 C15 Ti1 C5 22.65(8)
C19 C15 Ti1 C5 -100.63(10)
C14 C15 Ti1 C17 78.88(7)
C16 C15 Ti1 C17 -36.96(6)
C19 C15 Ti1 C17 -160.24(11)
C14 C15 Ti1 C3 -88.2(8)
C16 C15 Ti1 C3 156.0(8)
C19 C15 Ti1 C3 32.7(8)
C14 C15 Ti1 C4 100.73(9)
C16 C15 Ti1 C4 -15.12(10)
C19 C15 Ti1 C4 -138.39(9)
C14 C15 Ti1 C16 115.84(9)
C19 C15 Ti1 C16 -123.27(12)
C2 C3 Ti1 N1 -73.44(7)
C4 C3 Ti1 N1 170.61(7)
C7 C3 Ti1 N1 48.02(10)
C2 C3 Ti1 C13 -179.60(6)
C4 C3 Ti1 C13 64.46(7)
C7 C3 Ti1 C13 -58.14(11)
C2 C3 Ti1 C1 37.02(6)
C4 C3 Ti1 C1 -78.93(7)
C7 C3 Ti1 C1 158.48(11)
C2 C3 Ti1 C14 -140.03(7)
C4 C3 Ti1 C14 104.02(8)
C7 C3 Ti1 C14 -18.57(13)
C4 C3 Ti1 C2 -115.95(9)
C7 C3 Ti1 C2 121.46(12)
C2 C3 Ti1 C5 78.87(7)
C4 C3 Ti1 C5 -37.08(6)
C7 C3 Ti1 C5 -159.67(11)
C2 C3 Ti1 C17 137.59(6)
C4 C3 Ti1 C17 21.64(8)
C7 C3 Ti1 C17 -100.95(10)
C2 C3 Ti1 C15 -55.8(8)
C4 C3 Ti1 C15 -171.7(8)
C7 C3 Ti1 C15 65.7(8)
C2 C3 Ti1 C4 115.95(9)
C7 C3 Ti1 C4 -122.59(13)
C2 C3 Ti1 C16 98.47(9)
C4 C3 Ti1 C16 -17.48(10)
C7 C3 Ti1 C16 -140.07(9)
C5 C4 Ti1 N1 -127.04(7)
C3 C4 Ti1 N1 -11.07(9)
C8 C4 Ti1 N1 109.86(10)
C5 C4 Ti1 C13 115.09(7)
C3 C4 Ti1 C13 -128.94(6)
C8 C4 Ti1 C13 -8.01(10)
C5 C4 Ti1 C1 -37.01(6)
C3 C4 Ti1 C1 78.95(7)
C8 C4 Ti1 C1 -160.12(11)
C5 C4 Ti1 C14 121.37(7)
C3 C4 Ti1 C14 -122.66(7)
C8 C4 Ti1 C14 -1.73(12)
C5 C4 Ti1 C2 -78.93(7)
C3 C4 Ti1 C2 37.04(6)
C8 C4 Ti1 C2 157.97(11)
C3 C4 Ti1 C5 115.97(9)
C8 C4 Ti1 C5 -123.10(13)
C5 C4 Ti1 C17 81.44(7)
C3 C4 Ti1 C17 -162.60(6)
C8 C4 Ti1 C17 -41.67(10)
C5 C4 Ti1 C15 63.30(10)
C3 C4 Ti1 C15 179.26(7)
C8 C4 Ti1 C15 -59.81(13)
C5 C4 Ti1 C3 -115.97(9)
C8 C4 Ti1 C3 120.93(12)
C5 C4 Ti1 C16 54.03(7)
C3 C4 Ti1 C16 169.99(6)
C8 C4 Ti1 C16 -69.08(10)
C17 C16 Ti1 N1 -123.67(7)
C15 C16 Ti1 N1 -7.57(8)
C20 C16 Ti1 N1 113.19(10)
C17 C16 Ti1 C13 -36.99(6)
C15 C16 Ti1 C13 79.11(7)
C20 C16 Ti1 C13 -160.14(11)
C17 C16 Ti1 C1 116.03(7)
C15 C16 Ti1 C1 -127.87(7)
C20 C16 Ti1 C1 -7.11(10)
C17 C16 Ti1 C14 -78.96(7)
C15 C16 Ti1 C14 37.14(6)
C20 C16 Ti1 C14 157.89(11)
C17 C16 Ti1 C2 122.67(7)
C15 C16 Ti1 C2 -121.23(7)
C20 C16 Ti1 C2 -0.47(12)
C17 C16 Ti1 C5 82.28(7)
C15 C16 Ti1 C5 -161.62(6)
C20 C16 Ti1 C5 -40.87(10)
C15 C16 Ti1 C17 116.10(9)
C20 C16 Ti1 C17 -123.14(13)
C17 C16 Ti1 C15 -116.10(9)
C20 C16 Ti1 C15 120.76(12)
C17 C16 Ti1 C3 65.97(10)
C15 C16 Ti1 C3 -177.93(7)
C20 C16 Ti1 C3 -57.17(13)
C17 C16 Ti1 C4 55.26(7)
C15 C16 Ti1 C4 171.36(6)
C20 C16 Ti1 C4 -67.88(10)
C2 C1 Si1 C11 42.77(11)
C5 C1 Si1 C11 -125.82(11)
Ti1 C1 Si1 C11 135.23(6)
C2 C1 Si1 C12 -75.99(10)
C5 C1 Si1 C12 115.42(10)
Ti1 C1 Si1 C12 16.47(8)
C2 C1 Si1 C10 161.88(9)
C5 C1 Si1 C10 -6.72(12)
Ti1 C1 Si1 C10 -105.66(8)
C14 C13 Si2 C24 -76.10(10)
C17 C13 Si2 C24 115.01(11)
Ti1 C13 Si2 C24 16.01(8)
C14 C13 Si2 C23 44.19(11)
C17 C13 Si2 C23 -124.71(11)
Ti1 C13 Si2 C23 136.30(7)
C14 C13 Si2 C22 162.76(10)
C17 C13 Si2 C22 -6.14(13)
Ti1 C13 Si2 C22 -105.13(9)
